data_2240492
loop_
_publ_author_name
'Agrahari, Aditya'
'Wagers, Patrick O.'
'Schildcrout, Steven M.'
'Masnovi, John'
'Youngs, Wiley J.'

_publ_section_title
;
 Crystal structure of 9-methacryloylanthracene
;
_journal_coeditor_code HB7286
_journal_issue 4
_journal_name_full 'Acta Crystallographica Section E'
_journal_page_first 357
_journal_page_last 359
_journal_paper_doi 10.1107/S2056989015004090
_journal_volume 71
_journal_year 2015
_chemical_formula_moiety 'C18 H14 O'
_chemical_formula_sum 'C18 H14 O'
_chemical_formula_weight 246.29
_chemical_name_common 9-methacryloylanthracene
_chemical_name_systematic
;
1-(Anthracen-9-yl)-2-methylprop-2-en-1-one
;
_space_group_IT_number 2
_symmetry_cell_setting triclinic
_symmetry_space_group_name_Hall '-P 1'
_symmetry_space_group_name_H-M 'P -1'
_atom_sites_solution_hydrogens geom
_atom_sites_solution_primary direct
_atom_sites_solution_secondary difmap
_audit_creation_method SHELXL-97
_cell_angle_alpha 67.206(2)
_cell_angle_beta 71.670(3)
_cell_angle_gamma 75.195(2)
_cell_formula_units_Z 2
_cell_length_a 8.7602(5)
_cell_length_b 9.1784(5)
_cell_length_c 9.2032(5)
_cell_measurement_reflns_used 9953
_cell_measurement_temperature 100(2)
_cell_measurement_theta_max 28.37
_cell_measurement_theta_min 2.47
_cell_volume 639.98(6)
_computing_cell_refinement
;
SAINT (Bruker, 1997)
;
_computing_data_collection
;
APEX2 (Bruker, 1997)
;
_computing_data_reduction
;
SAINT (Bruker, 1997)
;
_computing_molecular_graphics
;
SHELXTL (Sheldrick, 2008)
;
_computing_publication_material
;
SHELXTL (Sheldrick, 2008)
;
_computing_structure_refinement
;
SHELXS97 (Sheldrick, 2008)
;
_computing_structure_solution
;
SHELXS97 (Sheldrick, 2008)
;
_diffrn_ambient_temperature 100(2)
_diffrn_measured_fraction_theta_full 0.999
_diffrn_measured_fraction_theta_max 0.999
_diffrn_measurement_device_type 'Bruker APEXII CCD'
_diffrn_measurement_method '\f and \w scans'
_diffrn_radiation_monochromator graphite
_diffrn_radiation_source 'fine-focus sealed tube'
_diffrn_radiation_type MoK\a
_diffrn_radiation_wavelength 0.71073
_diffrn_reflns_av_R_equivalents 0.0262
_diffrn_reflns_av_sigmaI/netI 0.0169
_diffrn_reflns_limit_h_max 10
_diffrn_reflns_limit_h_min -10
_diffrn_reflns_limit_k_max 11
_diffrn_reflns_limit_k_min -11
_diffrn_reflns_limit_l_max 11
_diffrn_reflns_limit_l_min -11
_diffrn_reflns_number 12757
_diffrn_reflns_theta_full 26.29
_diffrn_reflns_theta_max 26.29
_diffrn_reflns_theta_min 2.44
_exptl_absorpt_coefficient_mu 0.078
_exptl_absorpt_correction_T_max 0.9964
_exptl_absorpt_correction_T_min 0.9838
_exptl_absorpt_correction_type multi-scan
_exptl_absorpt_process_details
;
(SADABS; Bruker, 1997)
;
_exptl_crystal_colour colourless
_exptl_crystal_density_diffrn 1.278
_exptl_crystal_density_method 'not measured'
_exptl_crystal_description plate
_exptl_crystal_F_000 260
_exptl_crystal_size_max 0.21
_exptl_crystal_size_mid 0.17
_exptl_crystal_size_min 0.05
_refine_diff_density_max 0.255
_refine_diff_density_min -0.208
_refine_ls_extinction_method none
_refine_ls_goodness_of_fit_ref 1.063
_refine_ls_hydrogen_treatment constr
_refine_ls_matrix_type full
_refine_ls_number_parameters 173
_refine_ls_number_reflns 2590
_refine_ls_number_restraints 0
_refine_ls_restrained_S_all 1.063
_refine_ls_R_factor_all 0.0394
_refine_ls_R_factor_gt 0.0364
_refine_ls_shift/su_max 0.000
_refine_ls_shift/su_mean 0.000
_refine_ls_structure_factor_coef Fsqd
_refine_ls_weighting_details 'calc w=1/[\s^2^(Fo^2^)+(0.0479P)^2^+0.2652P] where P=(Fo^2^+2Fc^2^)/3'
_refine_ls_weighting_scheme calc
_refine_ls_wR_factor_gt 0.1028
_refine_ls_wR_factor_ref 0.1060
_reflns_number_gt 2348
_reflns_number_total 2590
_reflns_threshold_expression I>2\s(I)
_cod_data_source_file hb7286sup1.cif
_cod_data_source_block I
_cod_database_code 2240492
_cod_database_fobs_code 2240492

loop_
_symmetry_equiv_pos_as_xyz
'x, y, z'
'-x, -y, -z'

loop_
_atom_site_type_symbol
_atom_site_label
_atom_site_fract_x
_atom_site_fract_y
_atom_site_fract_z
_atom_site_U_iso_or_equiv
_atom_site_adp_type
_atom_site_calc_flag
_atom_site_refinement_flags
_atom_site_occupancy
_atom_site_symmetry_multiplicity
O O 0.88771(10) 0.57102(9) 0.67719(10) 0.0221(2) Uani d . 1 1
C C1 0.49492(14) 0.63847(13) 0.64670(14) 0.0176(2) Uani d . 1 1
C C2 0.35652(15) 0.59642(13) 0.64748(15) 0.0203(3) Uani d . 1 1
C C3 0.21748(14) 0.59128(14) 0.77952(15) 0.0214(3) Uani d . 1 1
C C4 0.22034(14) 0.63126(13) 0.90640(14) 0.0202(3) Uani d . 1 1
C C4a 0.36214(13) 0.67831(13) 0.91022(14) 0.0164(2) Uani d . 1 1
C C5 0.51116(15) 0.80977(14) 1.17279(14) 0.0206(3) Uani d . 1 1
C C6 0.64792(16) 0.85245(14) 1.17433(14) 0.0229(3) Uani d . 1 1
C C7 0.78992(15) 0.85161(14) 1.04616(15) 0.0223(3) Uani d . 1 1
C C8 0.79096(14) 0.80876(13) 0.91974(14) 0.0183(3) Uani d . 1 1
C C8a 0.64945(13) 0.76406(12) 0.91228(13) 0.0153(2) Uani d . 1 1
C C9 0.64571(13) 0.71974(12) 0.78388(13) 0.0148(2) Uani d . 1 1
C C9a 0.50386(13) 0.67960(12) 0.77832(13) 0.0152(2) Uani d . 1 1
C C10 0.36743(14) 0.71921(13) 1.03939(13) 0.0179(3) Uani d . 1 1
C C10a 0.50634(14) 0.76402(13) 1.04251(13) 0.0166(2) Uani d . 1 1
C C11 0.80055(13) 0.70042(13) 0.65638(13) 0.0150(2) Uani d . 1 1
C C12 0.84479(14) 0.83810(13) 0.50679(13) 0.0178(2) Uani d . 1 1
C C13 0.74810(16) 0.97827(14) 0.48462(15) 0.0242(3) Uani d . 1 1
C C14 1.00033(15) 0.80523(15) 0.38767(15) 0.0264(3) Uani d . 1 1
H H1 0.5869 0.6405 0.5575 0.021 Uiso calc R 1 1
H H2 0.3528 0.5701 0.5586 0.024 Uiso calc R 1 1
H H3 0.1223 0.5599 0.7793 0.026 Uiso calc R 1 1
H H4 0.1265 0.6278 0.9939 0.024 Uiso calc R 1 1
H H5 0.4172 0.8103 1.2596 0.025 Uiso calc R 1 1
H H6 0.6486 0.8830 1.2616 0.027 Uiso calc R 1 1
H H7 0.8851 0.8812 1.0487 0.027 Uiso calc R 1 1
H H8 0.8871 0.8086 0.8353 0.022 Uiso calc R 1 1
H H10 0.2741 0.7164 1.1273 0.022 Uiso calc R 1 1
H H13A 0.6505 0.9906 0.5644 0.029 Uiso calc R 1 1
H H13B 0.7765 1.0662 0.3890 0.029 Uiso calc R 1 1
H H14A 1.0155 0.9009 0.2910 0.040 Uiso calc R 1 1
H H14B 0.9950 0.7164 0.3564 0.040 Uiso calc R 1 1
H H14C 1.0920 0.7770 0.4379 0.040 Uiso calc R 1 1

loop_
_atom_site_aniso_label
_atom_site_aniso_U_11
_atom_site_aniso_U_22
_atom_site_aniso_U_33
_atom_site_aniso_U_12
_atom_site_aniso_U_13
_atom_site_aniso_U_23
O 0.0204(4) 0.0189(4) 0.0224(4) 0.0011(3) -0.0021(3) -0.0070(3)
C1 0.0187(5) 0.0149(5) 0.0175(5) -0.0013(4) -0.0045(4) -0.0042(4)
C2 0.0244(6) 0.0157(5) 0.0228(6) -0.0011(4) -0.0109(5) -0.0057(4)
C3 0.0177(6) 0.0166(5) 0.0285(6) -0.0039(4) -0.0105(5) -0.0015(5)
C4 0.0148(5) 0.0174(5) 0.0218(6) -0.0025(4) -0.0032(4) -0.0007(4)
C4a 0.0153(5) 0.0118(5) 0.0171(5) -0.0006(4) -0.0038(4) -0.0007(4)
C5 0.0265(6) 0.0168(5) 0.0146(5) -0.0013(5) -0.0018(5) -0.0050(4)
C6 0.0351(7) 0.0191(6) 0.0170(6) -0.0030(5) -0.0085(5) -0.0076(5)
C7 0.0264(6) 0.0193(6) 0.0241(6) -0.0051(5) -0.0101(5) -0.0063(5)
C8 0.0184(6) 0.0168(5) 0.0188(6) -0.0025(4) -0.0038(4) -0.0057(4)
C8a 0.0173(5) 0.0116(5) 0.0149(5) -0.0007(4) -0.0040(4) -0.0030(4)
C9 0.0158(5) 0.0112(5) 0.0141(5) -0.0009(4) -0.0030(4) -0.0018(4)
C9a 0.0159(5) 0.0109(5) 0.0155(5) -0.0004(4) -0.0042(4) -0.0018(4)
C10 0.0166(5) 0.0153(5) 0.0146(5) -0.0002(4) 0.0004(4) -0.0021(4)
C10a 0.0201(6) 0.0122(5) 0.0136(5) 0.0000(4) -0.0031(4) -0.0025(4)
C11 0.0146(5) 0.0180(5) 0.0155(5) -0.0037(4) -0.0041(4) -0.0076(4)
C12 0.0193(6) 0.0200(6) 0.0154(5) -0.0071(4) -0.0017(4) -0.0068(4)
C13 0.0299(6) 0.0190(6) 0.0189(6) -0.0054(5) -0.0016(5) -0.0037(5)
C14 0.0249(6) 0.0269(6) 0.0215(6) -0.0077(5) 0.0039(5) -0.0070(5)

loop_
_atom_type_symbol
_atom_type_description
_atom_type_scat_dispersion_real
_atom_type_scat_dispersion_imag
_atom_type_scat_source
C C 0.0033 0.0016 'International Tables Vol C Tables 4.2.6.8 and 6.1.1.4'
H H 0.0000 0.0000 'International Tables Vol C Tables 4.2.6.8 and 6.1.1.4'
O O 0.0106 0.0060 'International Tables Vol C Tables 4.2.6.8 and 6.1.1.4'

loop_
_geom_angle_atom_site_label_1
_geom_angle_atom_site_label_2
_geom_angle_atom_site_label_3
_geom_angle
C1 C9a C4a 118.42(10)
C2 C1 C9a 120.88(11)
C2 C1 H1 119.6
C9a C1 H1 119.6
C1 C2 C3 120.84(11)
C1 C2 H2 119.6
C3 C2 H2 119.6
C4 C3 C2 120.12(11)
C4 C3 H3 119.9
C2 C3 H3 119.9
C3 C4 C4a 121.14(11)
C3 C4 H4 119.4
C4a C4 H4 119.4
C10 C4a C4 121.93(10)
C10 C4a C9a 119.49(10)
C4 C4a C9a 118.57(10)
C6 C5 C10a 121.02(11)
C6 C5 H5 119.5
C10a C5 H5 119.5
C5 C6 C7 120.35(11)
C5 C6 H6 119.8
C7 C6 H6 119.8
C8 C7 C6 120.66(11)
C8 C7 H7 119.7
C6 C7 H7 119.7
C7 C8 C8a 120.98(11)
C7 C8 H8 119.5
C8a C8 H8 119.5
C9 C8a C8 122.61(10)
C9 C8a C10a 119.11(10)
C8 C8a C10a 118.27(10)
C8a C9 C9a 121.28(10)
C8a C9 C11 119.66(10)
C9a C9 C11 118.84(10)
C9 C9a C1 122.57(10)
C9 C9a C4a 119.02(10)
C10a C10 C4a 121.54(10)
C10a C10 H10 119.2
C4a C10 H10 119.2
C10 C10a C5 121.77(10)
C10 C10a C8a 119.51(10)
C5 C10a C8a 118.72(11)
O C11 C12 120.54(10)
O C11 C9 119.34(10)
C12 C11 C9 120.11(9)
C13 C12 C11 120.05(10)
C13 C12 C14 124.29(11)
C11 C12 C14 115.66(10)
C12 C13 H13A 120.0
C12 C13 H13B 120.0
H13A C13 H13B 120.0
C12 C14 H14A 109.5
C12 C14 H14B 109.5
H14A C14 H14B 109.5
C12 C14 H14C 109.5
H14A C14 H14C 109.5
H14B C14 H14C 109.5

loop_
_geom_bond_atom_site_label_1
_geom_bond_atom_site_label_2
_geom_bond_distance
O C11 1.2176(13)
C1 C2 1.3603(17)
C1 H1 0.9500
C2 C3 1.4201(17)
C2 H2 0.9500
C3 C4 1.3615(17)
C3 H3 0.9500
C4 C4a 1.4297(16)
C4 H4 0.9500
C4a C10 1.3948(16)
C5 C6 1.3579(18)
C5 H5 0.9500
C6 C7 1.4207(17)
C6 H6 0.9500
C7 C8 1.3618(16)
C7 H7 0.9500
C8 C8a 1.4301(16)
C8 H8 0.9500
C9 C8a 1.4024(15)
C9 C9a 1.4040(16)
C9 C11 1.5117(14)
C9a C1 1.4300(16)
C9a C4a 1.4365(15)
C10 C10a 1.3920(17)
C10 H10 0.9500
C10a C5 1.4307(16)
C10a C8a 1.4363(15)
C11 C12 1.4864(15)
C12 C13 1.3277(17)
C12 C14 1.5020(16)
C13 H13A 0.9500
C13 H13B 0.9500
C14 H14A 0.9800
C14 H14B 0.9800
C14 H14C 0.9800

loop_
_geom_hbond_atom_site_label_D
_geom_hbond_atom_site_label_H
_geom_hbond_atom_site_label_A
_geom_hbond_site_symmetry_A
_geom_hbond_distance_DH
_geom_hbond_distance_HA
_geom_hbond_distance_DA
_geom_hbond_angle_DHA
C3 H3 O 1_455 0.95 2.48 3.3747(16) 157

loop_
_geom_torsion_atom_site_label_1
_geom_torsion_atom_site_label_2
_geom_torsion_atom_site_label_3
_geom_torsion_atom_site_label_4
_geom_torsion
C9a C1 C2 C3 -0.39(17)
C1 C2 C3 C4 1.10(17)
C2 C3 C4 C4a -0.25(17)
C3 C4 C4a C10 -179.81(10)
C3 C4 C4a C9a -1.24(16)
C4 C4a C10 C10a 179.63(10)
C9a C4a C10 C10a 1.08(16)
C10a C5 C6 C7 -0.34(18)
C5 C6 C7 C8 0.28(18)
C6 C7 C8 C8a 0.20(18)
C7 C8 C8a C9 179.79(10)
C7 C8 C8a C10a -0.58(16)
C9a C9 C8a C8 -178.68(9)
C11 C9 C8a C8 6.78(16)
C9a C9 C8a C10a 1.70(16)
C11 C9 C8a C10a -172.84(9)
C8a C9 C9a C1 178.13(9)
C11 C9 C9a C1 -7.29(16)
C8a C9 C9a C4a -2.38(16)
C11 C9 C9a C4a 172.20(9)
C8a C9 C11 O 88.94(13)
C9a C9 C11 O -85.73(13)
C8a C9 C11 C12 -91.47(12)
C9a C9 C11 C12 93.86(12)
C9 C9a C1 C2 178.37(10)
C4a C9a C1 C2 -1.12(16)
C9 C9a C4a C10 0.99(15)
C1 C9a C4a C10 -179.50(10)
C9 C9a C4a C4 -177.61(9)
C1 C9a C4a C4 1.90(15)
C4a C10 C10a C5 178.48(10)
C4a C10 C10a C8a -1.78(16)
C10 C10a C5 C6 179.69(10)
C8a C10a C5 C6 -0.05(17)
C10 C10a C8a C9 0.39(16)
C5 C10a C8a C9 -179.85(9)
C10 C10a C8a C8 -179.25(10)
C5 C10a C8a C8 0.51(15)
O C11 C12 C13 179.37(11)
C9 C11 C12 C13 -0.21(16)
O C11 C12 C14 0.10(15)
C9 C11 C12 C14 -179.48(10)
